data_4500881
loop_
_publ_author_name
'Ghosh, Totan'
'Chattopadhyay, Tanmay'
'Das, Sudhanshu'
'Mondal, Sandip'
'Suresh, Eringathodi'
'Zangrando, Ennio'
'Das, Debasis'

_publ_section_title
;
 Thiocyanate and Dicyanamide Anion Controlled Nuclearity in Mn, Co, Ni,
 Cu, and Zn Metal Complexes with Hemilabile Ligand 2-Benzoylpyridine
;
_journal_issue 7
_journal_name_full 'Crystal Growth &amp; Design'
_journal_page_first 3198
_journal_paper_doi 10.1021/cg2004485
_journal_volume 11
_journal_year 2011
_chemical_formula_moiety 'C26 H18 N4 O2 S2 Zn'
_chemical_formula_sum 'C26 H18 N4 O2 S2 Zn'
_chemical_formula_weight 547.93
_chemical_name_systematic
; 
 ? 
;
_space_group_IT_number 15
_symmetry_cell_setting monoclinic
_symmetry_space_group_name_Hall '-C 2yc'
_symmetry_space_group_name_H-M 'C 1 2/c 1'
_atom_sites_solution_hydrogens geom
_atom_sites_solution_primary direct
_atom_sites_solution_secondary difmap
_audit_creation_method SHELXL-97
_cell_angle_alpha 90.00
_cell_angle_beta 108.927(7)
_cell_angle_gamma 90.00
_cell_formula_units_Z 4
_cell_length_a 13.914(3)
_cell_length_b 10.605(3)
_cell_length_c 17.861(6)
_cell_measurement_reflns_used 5860
_cell_measurement_temperature 293(2)
_cell_measurement_theta_max 27.72
_cell_measurement_theta_min 2.41
_cell_volume 2493.0(12)
_computing_cell_refinement 'BRUKER SMART'
_computing_data_collection 'BRUKER SMART'
_computing_data_reduction 'BRUKER SAINT'
_computing_molecular_graphics 'Ortep3 for Windows (Farrugia,1997)'
_computing_publication_material 'Wingx 1.80.05 (Farrugia, 1999)'
_computing_structure_refinement 'SHELX97 (Sheldrick, 2008)'
_computing_structure_solution 'SHELX97 (Sheldrick, 2008)'
_diffrn_ambient_temperature 293(2)
_diffrn_measured_fraction_theta_full 0.952
_diffrn_measured_fraction_theta_max 0.952
_diffrn_measurement_device_type 'BRUKER SMART APEX CCD DIFFRACTOMETER'
_diffrn_measurement_method 'OMEGA-PHI SCAN'
_diffrn_radiation_monochromator graphite
_diffrn_radiation_source 'fine-focus sealed tube'
_diffrn_radiation_type MoK\a
_diffrn_radiation_wavelength 0.71073
_diffrn_reflns_av_R_equivalents 0.0232
_diffrn_reflns_av_sigmaI/netI 0.0217
_diffrn_reflns_limit_h_max 17
_diffrn_reflns_limit_h_min -18
_diffrn_reflns_limit_k_max 14
_diffrn_reflns_limit_k_min -13
_diffrn_reflns_limit_l_max 23
_diffrn_reflns_limit_l_min -23
_diffrn_reflns_number 10217
_diffrn_reflns_theta_full 28.25
_diffrn_reflns_theta_max 28.25
_diffrn_reflns_theta_min 2.41
_exptl_absorpt_coefficient_mu 1.184
_exptl_absorpt_correction_T_max 0.8332
_exptl_absorpt_correction_T_min 0.6821
_exptl_absorpt_correction_type multi-scan
_exptl_absorpt_process_details 'BRUKER SADABS'
_exptl_crystal_colour colorless
_exptl_crystal_density_diffrn 1.460
_exptl_crystal_density_method 'not measured'
_exptl_crystal_description block
_exptl_crystal_F_000 1120
_exptl_crystal_size_max 0.35
_exptl_crystal_size_mid 0.32
_exptl_crystal_size_min 0.16
_refine_diff_density_max 0.343
_refine_diff_density_min -0.259
_refine_diff_density_rms 0.050
_refine_ls_extinction_method none
_refine_ls_goodness_of_fit_ref 0.956
_refine_ls_hydrogen_treatment mixed
_refine_ls_matrix_type full
_refine_ls_number_parameters 195
_refine_ls_number_reflns 2939
_refine_ls_number_restraints 0
_refine_ls_restrained_S_all 0.956
_refine_ls_R_factor_all 0.0319
_refine_ls_R_factor_gt 0.0285
_refine_ls_shift/su_max 0.001
_refine_ls_shift/su_mean 0.000
_refine_ls_structure_factor_coef Fsqd
_refine_ls_weighting_details 'calc w=1/[\s^2^(Fo^2^)+(0.1026P)^2^+2.1649P] where P=(Fo^2^+2Fc^2^)/3'
_refine_ls_weighting_scheme calc
_refine_ls_wR_factor_gt 0.0919
_refine_ls_wR_factor_ref 0.0995
_reflns_number_gt 2657
_reflns_number_total 2939
_reflns_threshold_expression >2sigma(I)
_cod_data_source_file cg2004485_si_008.cif
_cod_data_source_block 4
_cod_depositor_comments
;
The following automatic conversions were performed:

'_symmetry_cell_setting' value 'Monoclinic' changed to 'monoclinic'
according to /home/saulius/struct/CIF-dictionaries/cif_core.dic
dictionary named 'cif_core.dic' version 2.4.1 from
2010-06-29.

'_exptl_absorpt_correction_type' value 'MULTI-SCAN'
changed to 'multi-scan' according to
/home/saulius/struct/CIF-dictionaries/cif_core.dic dictionary named
'cif_core.dic' version 2.4.1 from 2010-06-29.

Automatic conversion script
Id: cif_fix_values 1715 2011-07-08 13:25:40Z adriana 
;
_cod_original_cell_volume 2493.1(13)
_cod_original_sg_symbol_H-M 'C 2/c'
_cod_database_code 4500881

loop_
_symmetry_equiv_pos_as_xyz
'x, y, z'
'-x, y, -z+1/2'
'x+1/2, y+1/2, z'
'-x+1/2, y+1/2, -z+1/2'
'-x, -y, -z'
'x, -y, z-1/2'
'-x+1/2, -y+1/2, -z'
'x+1/2, -y+1/2, z-1/2'

loop_
_atom_site_label
_atom_site_type_symbol
_atom_site_fract_x
_atom_site_fract_y
_atom_site_fract_z
_atom_site_U_iso_or_equiv
_atom_site_adp_type
_atom_site_occupancy
_atom_site_calc_flag
_atom_site_refinement_flags
Zn Zn 0.0000 0.56648(2) 0.2500 0.03529(11) Uani 1 d S
S1 S 0.16119(4) 0.87096(4) 0.13197(3) 0.05189(14) Uani 1 d .
N1 N -0.01990(10) 0.40705(13) 0.32383(8) 0.0385(3) Uani 1 d .
N2 N 0.07204(13) 0.68838(15) 0.19924(9) 0.0509(3) Uani 1 d .
O1 O 0.13526(10) 0.56205(10) 0.35495(8) 0.0456(3) Uani 1 d .
C1 C -0.09082(13) 0.31795(18) 0.29935(10) 0.0494(4) Uani 1 d .
H1 H -0.1452(17) 0.333(2) 0.2541(14) 0.060(6) Uiso 1 d .
C2 C -0.08490(17) 0.20454(19) 0.33908(13) 0.0604(5) Uani 1 d .
H2 H -0.133(2) 0.150(3) 0.3222(17) 0.078(8) Uiso 1 d .
C3 C -0.00367(18) 0.18189(18) 0.40538(13) 0.0616(5) Uani 1 d .
H3 H 0.0011(18) 0.112(3) 0.4372(14) 0.060(6) Uiso 1 d .
C4 C 0.06978(15) 0.27501(17) 0.43239(11) 0.0513(4) Uani 1 d .
H4 H 0.1290(17) 0.265(2) 0.4797(14) 0.057(6) Uiso 1 d .
C5 C 0.05778(11) 0.38693(15) 0.39053(9) 0.0373(3) Uani 1 d .
C6 C 0.13371(11) 0.49371(14) 0.40974(9) 0.0369(3) Uani 1 d .
C7 C 0.20332(11) 0.51733(16) 0.49051(9) 0.0403(3) Uani 1 d .
C12 C 0.18467(15) 0.4762(2) 0.55866(11) 0.0545(4) Uani 1 d .
H12 H 0.126(2) 0.429(2) 0.5559(15) 0.061(7) Uiso 1 d .
C11 C 0.25269(18) 0.5055(3) 0.63254(12) 0.0678(6) Uani 1 d .
H11 H 0.242(2) 0.475(3) 0.6779(17) 0.073(7) Uiso 1 d .
C10 C 0.33865(19) 0.5761(2) 0.63865(14) 0.0706(7) Uani 1 d .
H10 H 0.388(3) 0.599(3) 0.688(2) 0.096(10) Uiso 1 d .
C9 C 0.35585(16) 0.6192(2) 0.57118(14) 0.0634(5) Uani 1 d .
H9 H 0.407(2) 0.664(3) 0.5712(17) 0.075(8) Uiso 1 d .
C8 C 0.28907(14) 0.59109(19) 0.49750(12) 0.0499(4) Uani 1 d .
H8 H 0.3017(19) 0.619(2) 0.4533(15) 0.062(6) Uiso 1 d .
C13 C 0.10959(11) 0.76386(14) 0.17175(8) 0.0375(3) Uani 1 d .

loop_
_atom_site_aniso_label
_atom_site_aniso_U_11
_atom_site_aniso_U_22
_atom_site_aniso_U_33
_atom_site_aniso_U_23
_atom_site_aniso_U_13
_atom_site_aniso_U_12
Zn 0.03977(16) 0.03330(16) 0.03187(16) 0.000 0.01033(11) 0.000
S1 0.0551(3) 0.0472(3) 0.0547(3) 0.00717(18) 0.0196(2) -0.00960(18)
N1 0.0391(6) 0.0388(6) 0.0341(6) 0.0006(5) 0.0068(5) -0.0031(5)
N2 0.0610(9) 0.0469(7) 0.0475(8) 0.0035(6) 0.0214(7) -0.0067(7)
O1 0.0424(6) 0.0490(7) 0.0411(6) 0.0050(4) 0.0075(5) -0.0078(4)
C1 0.0474(9) 0.0512(9) 0.0425(8) -0.0008(7) 0.0048(7) -0.0119(7)
C2 0.0656(12) 0.0521(10) 0.0588(11) -0.0024(8) 0.0137(9) -0.0236(9)
C3 0.0776(13) 0.0413(9) 0.0625(12) 0.0117(8) 0.0179(10) -0.0085(9)
C4 0.0550(9) 0.0452(9) 0.0462(9) 0.0087(7) 0.0061(7) -0.0004(7)
C5 0.0380(7) 0.0375(7) 0.0340(7) -0.0008(6) 0.0084(5) -0.0019(6)
C6 0.0342(6) 0.0381(7) 0.0365(7) -0.0015(5) 0.0091(5) 0.0008(5)
C7 0.0371(7) 0.0431(8) 0.0369(7) -0.0063(6) 0.0069(6) 0.0007(6)
C12 0.0529(10) 0.0677(11) 0.0405(9) -0.0048(8) 0.0117(7) -0.0043(9)
C11 0.0715(13) 0.0876(16) 0.0381(10) -0.0079(10) 0.0094(9) 0.0016(12)
C10 0.0631(12) 0.0843(16) 0.0481(11) -0.0255(10) -0.0046(9) 0.0042(10)
C9 0.0445(9) 0.0706(13) 0.0656(12) -0.0222(10) 0.0048(8) -0.0087(9)
C8 0.0431(8) 0.0514(9) 0.0515(10) -0.0100(8) 0.0101(7) -0.0049(7)
C13 0.0388(7) 0.0378(7) 0.0324(7) -0.0016(5) 0.0069(5) -0.0001(6)

loop_
_atom_type_symbol
_atom_type_description
_atom_type_scat_dispersion_real
_atom_type_scat_dispersion_imag
_atom_type_scat_source
C C 0.0033 0.0016 'International Tables Vol C Tables 4.2.6.8 and 6.1.1.4'
H H 0.0000 0.0000 'International Tables Vol C Tables 4.2.6.8 and 6.1.1.4'
N N 0.0061 0.0033 'International Tables Vol C Tables 4.2.6.8 and 6.1.1.4'
O O 0.0106 0.0060 'International Tables Vol C Tables 4.2.6.8 and 6.1.1.4'
S S 0.1246 0.1234 'International Tables Vol C Tables 4.2.6.8 and 6.1.1.4'
Zn Zn 0.2839 1.4301 'International Tables Vol C Tables 4.2.6.8 and 6.1.1.4'

loop_
_geom_angle_atom_site_label_1
_geom_angle_atom_site_label_2
_geom_angle_atom_site_label_3
_geom_angle
_geom_angle_site_symmetry_1
_geom_angle_site_symmetry_3
N2 Zn N2 100.50(10) 2 .
N2 Zn O1 92.49(6) 2 .
N2 Zn O1 89.09(6) . .
N2 Zn O1 89.09(6) 2 2
N2 Zn O1 92.49(6) . 2
O1 Zn O1 177.53(6) . 2
N2 Zn N1 158.51(6) 2 2
N2 Zn N1 92.59(6) . 2
O1 Zn N1 104.78(5) . 2
O1 Zn N1 73.27(5) 2 2
N2 Zn N1 92.59(6) 2 .
N2 Zn N1 158.51(6) . .
O1 Zn N1 73.27(5) . .
O1 Zn N1 104.78(5) 2 .
N1 Zn N1 80.55(8) 2 .
C1 N1 C5 118.43(15) . .
C1 N1 Zn 124.58(11) . .
C5 N1 Zn 115.46(10) . .
C13 N2 Zn 175.57(15) . .
C6 O1 Zn 117.73(10) . .
N1 C1 C2 122.19(17) . .
N1 C1 H1 118.5(15) . .
C2 C1 H1 119.3(15) . .
C3 C2 C1 119.42(17) . .
C3 C2 H2 121.0(19) . .
C1 C2 H2 119.6(19) . .
C2 C3 C4 118.95(17) . .
C2 C3 H3 123.2(15) . .
C4 C3 H3 117.4(16) . .
C5 C4 C3 118.40(17) . .
C5 C4 H4 118.5(14) . .
C3 C4 H4 123.1(14) . .
N1 C5 C4 122.53(15) . .
N1 C5 C6 112.67(13) . .
C4 C5 C6 124.58(14) . .
O1 C6 C7 120.35(14) . .
O1 C6 C5 117.06(13) . .
C7 C6 C5 122.59(13) . .
C12 C7 C8 119.49(16) . .
C12 C7 C6 123.46(15) . .
C8 C7 C6 116.95(15) . .
C11 C12 C7 119.84(19) . .
C11 C12 H12 118.7(16) . .
C7 C12 H12 121.5(16) . .
C10 C11 C12 120.1(2) . .
C10 C11 H11 119.7(17) . .
C12 C11 H11 120.1(18) . .
C9 C10 C11 120.01(19) . .
C9 C10 H10 117(2) . .
C11 C10 H10 123(2) . .
C8 C9 C10 120.6(2) . .
C8 C9 H9 115.2(19) . .
C10 C9 H9 124.3(19) . .
C9 C8 C7 120.0(2) . .
C9 C8 H8 119.8(16) . .
C7 C8 H8 120.2(16) . .
N2 C13 S1 179.21(16) . .

loop_
_geom_bond_atom_site_label_1
_geom_bond_atom_site_label_2
_geom_bond_distance
_geom_bond_site_symmetry_2
Zn N2 2.0218(16) 2
Zn N2 2.0218(16) .
Zn O1 2.1838(13) .
Zn O1 2.1838(13) 2
Zn N1 2.2161(15) 2
Zn N1 2.2161(15) .
S1 C13 1.6253(16) .
N1 C1 1.333(2) .
N1 C5 1.341(2) .
N2 C13 1.149(2) .
O1 C6 1.2236(19) .
C1 C2 1.385(3) .
C1 H1 0.92(2) .
C2 C3 1.367(3) .
C2 H2 0.86(3) .
C3 C4 1.390(3) .
C3 H3 0.93(3) .
C4 C5 1.384(2) .
C4 H4 0.98(2) .
C5 C6 1.510(2) .
C6 C7 1.475(2) .
C7 C12 1.395(2) .
C7 C8 1.398(2) .
C12 C11 1.387(3) .
C12 H12 0.95(3) .
C11 C10 1.385(4) .
C11 H11 0.93(3) .
C10 C9 1.381(4) .
C10 H10 0.96(4) .
C9 C8 1.375(3) .
C9 H9 0.86(3) .
C8 H8 0.91(3) .
